data_4030258
loop_
_publ_author_name
'Tarascon, J. M.'
'Le Page, Y.'
'McKinnon, W. R.'

_publ_section_title
;
 Synthesis and structural aspects of doped and undoped high Tc bismuth
 cuprates
;
_journal_name_full 'European Journal of Solid State and Inorganic Chemistry'
_journal_page_first 81
_journal_page_last 104
_journal_volume 27
_journal_year 1990
_chemical_formula_sum 'Bi8 Mn4 O25.5 Sr8'
_chemical_formula_weight 3000.54
_space_group_IT_number 62
_symmetry_cell_setting orthorhombic
_symmetry_Int_Tables_number 62
_symmetry_space_group_name_Hall '-P 2ac 2n'
_symmetry_space_group_name_H-M 'P n m a'
_cell_angle_alpha 90
_cell_angle_beta 90
_cell_angle_gamma 90
_cell_formula_units_Z 4
_cell_length_a 21.805(11)
_cell_length_b 5.426(2)
_cell_length_c 23.613(8)
_cell_volume 2794(2)
_diffrn_ambient_temperature 293
_diffrn_radiation_probe x-ray
_diffrn_radiation_type CuK\a
_diffrn_radiation_wavelength 1.542
_exptl_absorpt_coefficient_mu 130.645
_exptl_crystal_density_diffrn 7.134
_refine_ls_number_parameters 199
_refine_ls_number_reflns 3185
_refine_ls_R_factor_gt 0.139
_cod_data_source_file EJSSIC-1990-27-81-104.cif
_cod_data_source_block Bi8Sr8Mn4O25.5
_cod_database_code 4030258

loop_
_symmetry_equiv_pos_site_id
_symmetry_equiv_pos_as_xyz
1 x,y,z
2 1/2-x,-y,1/2+z
3 1/2+x,1/2-y,1/2-z
4 -x,1/2+y,-z
5 -x,-y,-z
6 1/2+x,y,1/2-z
7 1/2-x,1/2+y,1/2+z
8 x,1/2-y,z

loop_
_atom_site_aniso_label
_atom_site_aniso_U_11
_atom_site_aniso_U_22
_atom_site_aniso_U_33
_atom_site_aniso_U_23
_atom_site_aniso_U_13
_atom_site_aniso_U_12
Bi1 0.0209(10) 0.0405(14) 0.0063(8) 0.0000 -0.0006(8) 0.0000
Bi2 0.0206(10) 0.0359(13) 0.0056(8) 0.0000 -0.0007(7) 0.0000
Bi3 0.0298(11) 0.0361(13) 0.0039(8) 0.0000 0.0000(8) 0.0000
Bi4 0.0305(11) 0.0248(11) 0.0054(8) 0.0000 0.0018(8) 0.0000
Bi5 0.0241(10) 0.0209(11) 0.0062(8) 0.0000 -0.0006(7) 0.0000
Bi6 0.0223(11) 0.0472(15) 0.0062(8) 0.0000 0.0002(8) 0.0000
Bi7 0.0199(10) 0.0242(11) 0.0075(8) 0.0000 -0.0003(7) 0.0000
Bi8 0.0226(10) 0.0322(12) 0.0055(8) 0.0000 0.0004(7) 0.0000
Mn1 0.017(4) 0.027(5) 0.008(4) 0.0000 -0.0001(3) 0.0000
Mn2 0.021(4) 0.006(4) 0.016(4) 0.0000 0.0006(3) 0.0000
Mn3 0.019(4) 0.026(5) 0.009(4) 0.0000 -0.0001(3) 0.0000
Mn4 0.024(4) 0.011(4) 0.008(4) 0.0000 0.0001(3) 0.0000
Sr1 0.020(2) 0.024(3) 0.0061(19) 0.0000 0.0001(17) 0.0000
Sr2 0.018(2) 0.017(2) 0.010(2) 0.0000 0.0030(17) 0.0000
Sr3 0.025(2) 0.0027(19) 0.018(2) 0.0000 -0.0031(19) 0.0000
Sr4 0.030(3) 0.038(3) 0.009(2) 0.0000 0.002(2) 0.0000
Sr5 0.023(2) 0.011(2) 0.0082(19) 0.0000 0.0023(17) 0.0000
Sr6 0.017(2) 0.009(2) 0.011(2) 0.0000 -0.0001(17) 0.0000
Sr7 0.021(2) 0.022(3) 0.009(2) 0.0000 -0.0003(17) 0.0000
Sr8 0.021(2) 0.006(2) 0.0072(18) 0.0000 -0.0002(16) 0.0000

loop_
_atom_site_label
_atom_site_type_symbol
_atom_site_thermal_displace_type
_atom_site_fract_x
_atom_site_fract_y
_atom_site_fract_z
_atom_site_occupancy
_atom_site_U_iso_or_equiv
Bi1 Bi Uani 0.10877(10) 0.75000 0.06710(8) 1.000 0.0226(6)
Bi2 Bi Uani 0.22799(10) 0.25000 0.05932(8) 1.000 0.0207(6)
Bi3 Bi Uani 0.36942(11) 0.75000 0.05502(8) 1.000 0.0233(6)
Bi4 Bi Uani 0.50364(11) 0.25000 0.05300(8) 1.000 0.0202(6)
Bi5 Bi Uani 0.64932(10) 0.75000 0.05891(8) 1.000 0.0171(6)
Bi6 Bi Uani 0.76798(11) 0.25000 0.06816(8) 1.000 0.0252(7)
Bi7 Bi Uani 0.88445(10) 0.75000 0.07466(8) 1.000 0.0172(6)
Bi8 Bi Uani 0.99469(10) 0.25000 0.07485(8) 1.000 0.0201(6)
Mn1 Mn Uani 0.1266(4) 0.75000 0.2604(3) 1.000 0.017(3)
Mn2 Mn Uani 0.2499(4) 0.25000 0.2423(4) 1.000 0.014(2)
Mn3 Mn Uani 0.3753(4) 0.75000 0.2268(3) 1.000 0.018(3)
Mn4 Mn Uani 0.5024(4) 0.25000 0.2259(3) 1.000 0.014(2)
O1 O Uiso 0.097(2) 0.153(11) 0.074(2) 0.500 0.024(11)
O2 O Uiso 0.210(2) 0.643(11) 0.064(2) 0.500 0.023(11)
O3 O Uiso 0.322(2) 0.173(10) 0.054(2) 0.500 0.024(13)
O4 O Uiso 0.4379(14) 0.040(7) 0.0862(13) 0.760 0.015(10)
O5 O Uiso 0.556(3) 0.72(2) 0.050(2) 0.500 0.042(18)
O6 O Uiso 0.670(3) 0.172(11) 0.069(2) 0.500 0.028(14)
O7 O Uiso 0.783(3) 0.672(11) 0.077(3) 0.500 0.034(15)
O8 O Uiso 0.889(3) 0.192(13) 0.084(3) 0.500 0.043(18)
O9 O Uiso 0.991(2) 0.640(10) 0.0812(19) 0.500 0.013(10)
O10 O Uiso 0.1171(16) 0.75000 0.1547(15) 1.000 0.013(8)
O11 O Uiso 0.2326(17) 0.25000 0.1472(16) 1.000 0.018(8)
O12 O Uiso 0.346(2) 0.75000 0.1355(18) 1.000 0.027(9)
O13 O Uiso 0.5315(18) 0.25000 0.1369(16) 1.000 0.019(8)
O14 O Uiso 0.6430(17) 0.75000 0.1494(15) 1.000 0.017(8)
O15 O Uiso 0.768(2) 0.25000 0.1561(18) 1.000 0.028(10)
O16 O Uiso 0.8818(16) 0.75000 0.1641(15) 1.000 0.015(8)
O17 O Uiso 0.995(2) 0.25000 0.162(2) 1.000 0.039(11)
O18 O Uiso 0.0642(10) 0.030(5) 0.2613(10) 1.000 0.014(5)
O19 O Uiso 0.1897(11) 0.034(5) 0.2487(10) 1.000 0.018(5)
O20 O Uiso 0.3128(10) 0.039(5) 0.2400(9) 1.000 0.011(5)
O21 O Uiso 0.4385(11) 0.023(5) 0.2270(10) 1.000 0.017(5)
Sr1 Sr Uani 0.1166(2) 0.25000 0.18104(19) 1.000 0.0167(14)
Sr2 Sr Uani 0.2376(2) 0.75000 0.16838(19) 1.000 0.0150(12)
Sr3 Sr Uani 0.3681(2) 0.25000 0.1527(2) 1.000 0.0152(11)
Sr4 Sr Uani 0.5111(3) 0.75000 0.1505(2) 1.000 0.0257(16)
Sr5 Sr Uani 0.6375(2) 0.25000 0.16705(18) 1.000 0.0141(11)
Sr6 Sr Uani 0.7603(2) 0.75000 0.18116(19) 1.000 0.0123(12)
Sr7 Sr Uani 0.8804(2) 0.25000 0.19080(19) 1.000 0.0173(14)
Sr8 Sr Uani 0.9981(2) 0.75000 0.19191(18) 1.000 0.0114(11)

loop_
_atom_type_symbol
_atom_type_description
_atom_type_scat_dispersion_real
_atom_type_scat_dispersion_imag
_atom_type_scat_source
Bi Bi -4.0111 8.9310 ' International Tables Vol C Tables 4.2.6.8 and 6.1.1.4'
Mn Mn -0.5299 2.8052 ' International Tables Vol C Tables 4.2.6.8 and 6.1.1.4'
O O 0.0492 0.0322 ' International Tables Vol C Tables 4.2.6.8 and 6.1.1.4'
Sr Sr -0.3528 1.8200 ' International Tables Vol C Tables 4.2.6.8 and 6.1.1.4'

loop_
_geom_angle_atom_site_label_1
_geom_angle_atom_site_label_2
_geom_angle_atom_site_label_3
_geom_angle
_geom_angle_site_symmetry_1
_geom_angle_site_symmetry_3
_geom_angle_publ_flag
O2 Bi1 O10 87.0(15) . . yes
O2 Bi1 O9 151.8(19) . 1_455 yes
O1 Bi1 O2 111.5(19) 1_565 . yes
O2 Bi1 O9 174.4(15) . 8_465 yes
O1 Bi1 O2 82.1(19) 8_555 . yes
O2 Bi1 O2 30(2) . 8_565 yes
O9 Bi1 O10 87.7(13) 1_455 . yes
O1 Bi1 O10 86.4(12) 1_565 . yes
O9 Bi1 O10 87.7(13) 8_465 . yes
O1 Bi1 O10 86.4(12) 8_555 . yes
O2 Bi1 O10 87.0(15) 8_565 . yes
O1 Bi1 O9 95.8(16) 1_565 1_455 yes
O9 Bi1 O9 26.0(16) 1_455 8_465 yes
O1 Bi1 O9 69.9(16) 8_555 1_455 yes
O2 Bi1 O9 174.4(17) 8_565 1_455 yes
O1 Bi1 O9 69.9(16) 1_565 8_465 yes
O1 Bi1 O1 164.2(17) 1_565 8_555 yes
O1 Bi1 O2 82.1(19) 1_565 8_565 yes
O1 Bi1 O9 95.8(16) 8_555 8_465 yes
O2 Bi1 O9 151.8(19) 8_565 8_465 yes
O1 Bi1 O2 111.5(19) 8_555 8_565 yes
O2 Bi2 O3 112.1(19) . . yes
O2 Bi2 O11 87.6(13) . . yes
O2 Bi2 O2 158.4(17) . 8_555 yes
O2 Bi2 O3 89.1(19) . 8_555 yes
O3 Bi2 O11 90.7(16) . . yes
O2 Bi2 O3 89.1(19) 8_555 . yes
O3 Bi2 O3 23(2) . 8_555 yes
O2 Bi2 O11 87.6(13) 8_555 . yes
O3 Bi2 O11 90.7(16) 8_555 . yes
O2 Bi2 O3 112.1(19) 8_555 8_555 yes
O3 Bi3 O12 84.4(12) 1_565 . yes
O4 Bi3 O12 81.9(12) 1_565 . yes
O3 Bi3 O12 84.4(12) 8_555 . yes
O4 Bi3 O12 81.9(12) 8_555 . yes
O3 Bi3 O3 131.5(15) 1_565 8_555 yes
O4 Bi3 O4 86.8(12) 1_565 8_555 yes
O4 Bi4 O13 80.5(12) . . yes
O4 Bi4 O4 69.8(15) . 8_555 yes
O5 Bi4 O13 168.4(17) 4_645 . yes
O5 Bi4 O13 168.4(18) 5_665 . yes
O4 Bi4 O13 80.5(12) 8_555 . yes
O5 Bi4 O5 7(3) 4_645 5_665 yes
O5 Bi5 O14 92.2(17) . . yes
O5 Bi5 O6 106(3) . 1_565 yes
O3 Bi5 O5 96.5(17) 4_655 . yes
O3 Bi5 O5 97.9(17) 5_665 . yes
O5 Bi5 O6 97(3) . 8_555 yes
O5 Bi5 O5 9(4) . 8_565 yes
O6 Bi5 O14 84.9(12) 1_565 . yes
O3 Bi5 O14 167.2(12) 4_655 . yes
O3 Bi5 O14 167.2(13) 5_665 . yes
O6 Bi5 O14 84.9(12) 8_555 . yes
O5 Bi5 O14 92.2(17) 8_565 . yes
O3 Bi5 O6 101.6(16) 4_655 1_565 yes
O3 Bi5 O6 84.7(16) 5_665 1_565 yes
O6 Bi5 O6 155(2) 1_565 8_555 yes
O5 Bi5 O6 97(3) 8_565 1_565 yes
O3 Bi5 O3 17.4(16) 4_655 5_665 yes
O3 Bi5 O6 84.7(16) 4_655 8_555 yes
O3 Bi5 O5 97.9(17) 4_655 8_565 yes
O3 Bi5 O6 101.6(16) 5_665 8_555 yes
O3 Bi5 O5 96.5(17) 5_665 8_565 yes
O5 Bi5 O6 106(3) 8_565 8_555 yes
O6 Bi6 O7 109(2) . . yes
O6 Bi6 O8 160(2) . . yes
O6 Bi6 O15 89.5(17) . . yes
O6 Bi6 O6 22(2) . 8_555 yes
O6 Bi6 O7 87(2) . 8_555 yes
O6 Bi6 O8 170(2) . 8_555 yes
O7 Bi6 O8 88(2) . . yes
O7 Bi6 O15 84.8(17) . . yes
O6 Bi6 O7 87(2) 8_555 . yes
O7 Bi6 O7 161(2) . 8_555 yes
O7 Bi6 O8 75(2) . 8_555 yes
O8 Bi6 O15 82.0(19) . . yes
O6 Bi6 O8 170(2) 8_555 . yes
O7 Bi6 O8 75(2) 8_555 . yes
O8 Bi6 O8 14(2) . 8_555 yes
O6 Bi6 O15 89.5(17) 8_555 . yes
O7 Bi6 O15 84.8(17) 8_555 . yes
O8 Bi6 O15 82.0(19) 8_555 . yes
O6 Bi6 O7 109(2) 8_555 8_555 yes
O6 Bi6 O8 160(2) 8_555 8_555 yes
O7 Bi6 O8 88(2) 8_555 8_555 yes
O7 Bi7 O9 154(2) . . yes
O7 Bi7 O16 87(2) . . yes
O7 Bi7 O8 103(2) . 1_565 yes
O7 Bi7 O8 81(2) . 8_555 yes
O7 Bi7 O7 22(2) . 8_565 yes
O7 Bi7 O9 174(2) . 8_565 yes
O9 Bi7 O16 87.8(14) . . yes
O8 Bi7 O9 102(2) 1_565 . yes
O8 Bi7 O9 73(2) 8_555 . yes
O7 Bi7 O9 174(2) 8_565 . yes
O9 Bi7 O9 28.8(18) . 8_565 yes
O8 Bi7 O16 84.8(17) 1_565 . yes
O8 Bi7 O16 84.8(17) 8_555 . yes
O7 Bi7 O16 87(2) 8_565 . yes
O9 Bi7 O16 87.8(14) 8_565 . yes
O8 Bi7 O8 169(2) 1_565 8_555 yes
O7 Bi7 O8 81(2) 8_565 1_565 yes
O8 Bi7 O9 73(2) 1_565 8_565 yes
O7 Bi7 O8 103(2) 8_565 8_555 yes
O8 Bi7 O9 102(2) 8_555 8_565 yes
O7 Bi7 O9 154(2) 8_565 8_565 yes
O8 Bi8 O9 95(2) . . yes
O8 Bi8 O17 85(2) . . yes
O1 Bi8 O8 158(2) 1_655 . yes
O8 Bi8 O8 16(2) . 8_555 yes
O8 Bi8 O9 80(2) . 8_555 yes
O1 Bi8 O8 173(2) 8_655 . yes
O9 Bi8 O17 86.0(12) . . yes
O1 Bi8 O9 105.5(19) 1_655 . yes
O8 Bi8 O9 80(2) 8_555 . yes
O9 Bi8 O9 170.8(17) . 8_555 yes
O1 Bi8 O9 79.0(19) 8_655 . yes
O1 Bi8 O17 90.3(17) 1_655 . yes
O8 Bi8 O17 85(2) 8_555 . yes
O9 Bi8 O17 86.0(12) 8_555 . yes
O1 Bi8 O17 90.3(17) 8_655 . yes
O1 Bi8 O8 173(2) 1_655 8_555 yes
O1 Bi8 O9 79.0(19) 1_655 8_555 yes
O1 Bi8 O1 27(2) 1_655 8_655 yes
O8 Bi8 O9 95(2) 8_555 8_555 yes
O1 Bi8 O8 158(2) 8_655 8_555 yes
O1 Bi8 O9 105.5(19) 8_655 8_555 yes
O10 Mn1 O18 87.4(9) . 1_565 yes
O10 Mn1 O19 85.6(9) . 1_565 yes
O10 Mn1 O14 175.2(13) . 3_465 yes
O10 Mn1 O18 87.4(9) . 8_555 yes
O10 Mn1 O19 85.6(9) . 8_555 yes
O18 Mn1 O19 83.7(10) 1_565 1_565 yes
O14 Mn1 O18 95.8(10) 3_465 1_565 yes
O18 Mn1 O18 96.3(10) 1_565 8_555 yes
O18 Mn1 O19 173.0(10) 1_565 8_555 yes
O14 Mn1 O19 91.2(10) 3_465 1_565 yes
O18 Mn1 O19 173.0(10) 8_555 1_565 yes
O19 Mn1 O19 95.4(10) 1_565 8_555 yes
O14 Mn1 O18 95.8(10) 3_465 8_555 yes
O14 Mn1 O19 91.2(10) 3_465 8_555 yes
O18 Mn1 O19 83.7(10) 8_555 8_555 yes
O11 Mn2 O19 87.8(11) . . yes
O11 Mn2 O20 95.6(11) . . yes
O11 Mn2 O15 179.8(15) . 3_455 yes
O11 Mn2 O19 87.8(11) . 8_555 yes
O11 Mn2 O20 95.6(11) . 8_555 yes
O19 Mn2 O20 98.5(12) . . yes
O15 Mn2 O19 92.1(11) 3_455 . yes
O19 Mn2 O19 83.2(12) . 8_555 yes
O19 Mn2 O20 176.3(12) . 8_555 yes
O15 Mn2 O20 84.6(11) 3_455 . yes
O19 Mn2 O20 176.3(12) 8_555 . yes
O20 Mn2 O20 79.7(12) . 8_555 yes
O15 Mn2 O19 92.1(11) 3_455 8_555 yes
O15 Mn2 O20 84.6(11) 3_455 8_555 yes
O19 Mn2 O20 98.5(12) 8_555 8_555 yes
O12 Mn3 O20 87.6(10) . 1_565 yes
O12 Mn3 O21 101.3(10) . 1_565 yes
O12 Mn3 O16 166.6(14) . 3_465 yes
O12 Mn3 O20 87.6(10) . 8_555 yes
O12 Mn3 O21 101.3(10) . 8_555 yes
O20 Mn3 O21 84.0(10) 1_565 1_565 yes
O16 Mn3 O20 83.5(8) 3_465 1_565 yes
O20 Mn3 O20 96.6(10) 1_565 8_555 yes
O20 Mn3 O21 171.1(10) 1_565 8_555 yes
O16 Mn3 O21 87.7(9) 3_465 1_565 yes
O20 Mn3 O21 171.1(10) 8_555 1_565 yes
O21 Mn3 O21 94.1(11) 1_565 8_555 yes
O16 Mn3 O20 83.5(8) 3_465 8_555 yes
O16 Mn3 O21 87.7(9) 3_465 8_555 yes
O20 Mn3 O21 84.0(10) 8_555 8_555 yes
O13 Mn4 O21 103.3(11) . . yes
O13 Mn4 O17 166.7(14) . 3_455 yes
O13 Mn4 O18 86.9(11) . 3_555 yes
O13 Mn4 O18 86.9(11) . 6_555 yes
O13 Mn4 O21 103.3(11) . 8_555 yes
O17 Mn4 O21 86.6(10) 3_455 . yes
O18 Mn4 O21 169.7(11) 3_555 . yes
O18 Mn4 O21 96.8(11) 6_555 . yes
O21 Mn4 O21 82.9(12) . 8_555 yes
O17 Mn4 O18 83.1(11) 3_455 3_555 yes
O17 Mn4 O18 83.1(11) 3_455 6_555 yes
O17 Mn4 O21 86.6(10) 3_455 8_555 yes
O18 Mn4 O18 81.7(12) 3_555 6_555 yes
O18 Mn4 O21 96.8(11) 3_555 8_555 yes
O18 Mn4 O21 169.7(11) 6_555 8_555 yes
Bi1 O1 Bi8 110(2) 1_545 1_455 yes
Bi1 O2 Bi2 115(2) . . yes
Bi2 O3 Bi3 126(2) . 1_545 yes
Bi2 O3 Bi5 104.4(18) . 4_645 yes
Bi3 O3 Bi5 93.1(15) 1_545 4_645 yes
Bi3 O4 Bi4 137.4(16) 1_545 . yes
Bi4 O5 Bi5 124(2) 4_655 . yes
Bi5 O6 Bi6 112(3) 1_545 . yes
Bi6 O7 Bi7 109(3) . . yes
Bi6 O8 Bi8 160(3) . . yes
Bi6 O8 Bi7 94(2) . 1_545 yes
Bi7 O8 Bi8 100(3) 1_545 . yes
Bi7 O9 Bi8 106.2(19) . . yes
Bi1 O9 Bi7 151(2) 1_655 . yes
Bi1 O9 Bi8 100.3(18) 1_655 . yes
Bi1 O10 Mn1 179.7(18) . . yes
Bi2 O11 Mn2 173(2) . . yes
Bi3 O12 Mn3 149(2) . . yes
Bi4 O13 Mn4 146(2) . . yes
Bi5 O14 Mn1 174(2) . 3_565 yes
Bi6 O15 Mn2 171(2) . 3_555 yes
Bi7 O16 Mn3 178.4(17) . 3_565 yes
Bi8 O17 Mn4 177(2) . 3_555 yes
Mn1 O18 Mn4 168.9(15) 1_545 3_455 yes
Mn1 O19 Mn2 173.0(15) 1_545 . yes
Mn2 O20 Mn3 168.6(15) . 1_545 yes
Mn3 O21 Mn4 174.3(16) 1_545 . yes

loop_
_geom_bond_atom_site_label_1
_geom_bond_atom_site_label_2
_geom_bond_distance
_geom_bond_site_symmetry_2
_geom_bond_publ_flag
Bi1 O2 2.28(4) . yes
Bi1 O10 2.08(4) . yes
Bi1 O9 2.66(4) 1_455 yes
Bi1 O1 2.21(6) 1_565 yes
Bi1 O9 2.66(4) 8_465 yes
Bi1 O1 2.21(6) 8_555 yes
Bi1 O2 2.28(5) 8_565 yes
Bi2 O2 2.17(6) . yes
Bi2 O3 2.10(4) . yes
Bi2 O11 2.08(4) . yes
Bi2 O2 2.17(6) 8_555 yes
Bi2 O3 2.10(4) 8_555 yes
Bi3 O12 1.97(4) . yes
Bi3 O3 2.52(5) 1_565 yes
Bi3 O4 2.29(3) 1_565 yes
Bi3 O3 2.52(5) 8_555 yes
Bi3 O4 2.29(3) 8_555 yes
Bi4 O4 1.99(3) . yes
Bi4 O13 2.07(4) . yes
Bi4 O5 2.76(5) 4_645 yes
Bi4 O5 2.76(5) 5_665 yes
Bi4 O4 1.99(3) 8_555 yes
Bi5 O5 2.05(7) . yes
Bi5 O14 2.14(4) . yes
Bi5 O6 2.35(6) 1_565 yes
Bi5 O3 2.77(5) 4_655 yes
Bi5 O3 2.77(5) 5_665 yes
Bi5 O6 2.35(6) 8_555 yes
Bi5 O5 2.05(7) 8_565 yes
Bi6 O6 2.18(7) . yes
Bi6 O7 2.32(6) . yes
Bi6 O8 2.68(7) . yes
Bi6 O15 2.08(4) . yes
Bi6 O6 2.18(7) 8_555 yes
Bi6 O7 2.32(6) 8_555 yes
Bi6 O8 2.68(7) 8_555 yes
Bi7 O7 2.25(7) . yes
Bi7 O9 2.40(4) . yes
Bi7 O16 2.11(4) . yes
Bi7 O8 2.41(7) 1_565 yes
Bi7 O8 2.41(7) 8_555 yes
Bi7 O7 2.25(7) 8_565 yes
Bi7 O9 2.40(4) 8_565 yes
Bi8 O8 2.34(7) . yes
Bi8 O9 2.12(5) . yes
Bi8 O17 2.06(5) . yes
Bi8 O1 2.29(4) 1_655 yes
Bi8 O8 2.34(7) 8_555 yes
Bi8 O9 2.12(5) 8_555 yes
Bi8 O1 2.29(4) 8_655 yes
Mn1 O10 2.50(4) . yes
Mn1 O18 2.04(3) 1_565 yes
Mn1 O19 2.08(3) 1_565 yes
Mn1 O14 2.16(4) 3_465 yes
Mn1 O18 2.04(3) 8_555 yes
Mn1 O19 2.08(3) 8_555 yes
Mn2 O11 2.28(4) . yes
Mn2 O19 1.77(3) . yes
Mn2 O20 1.79(3) . yes
Mn2 O15 2.43(4) 3_455 yes
Mn2 O19 1.77(3) 8_555 yes
Mn2 O20 1.79(3) 8_555 yes
Mn3 O12 2.25(4) . yes
Mn3 O20 2.10(3) 1_565 yes
Mn3 O21 2.02(3) 1_565 yes
Mn3 O16 2.58(4) 3_465 yes
Mn3 O20 2.10(3) 8_555 yes
Mn3 O21 2.02(3) 8_555 yes
Mn4 O13 2.20(4) . yes
Mn4 O21 1.86(3) . yes
Mn4 O17 2.65(5) 3_455 yes
Mn4 O18 1.83(3) 3_555 yes
Mn4 O18 1.83(3) 6_555 yes
Mn4 O21 1.86(3) 8_555 yes

loop_
_geom_torsion_atom_site_label_1
_geom_torsion_atom_site_label_2
_geom_torsion_atom_site_label_3
_geom_torsion_atom_site_label_4
_geom_torsion
_geom_torsion_site_symmetry_1
_geom_torsion_site_symmetry_3
_geom_torsion_site_symmetry_4
_geom_torsion_publ_flag
O10 Bi1 O2 Bi2 94(2) . . . no
O9 Bi1 O2 Bi2 14(5) 1_455 . . no
O1 Bi1 O2 Bi2 179(2) 1_565 . . no
O1 Bi1 O2 Bi2 7(2) 8_555 . . no
O2 Bi1 O2 Bi2 -177(5) 8_565 . . no
O3 Bi2 O2 Bi1 178(2) . . . no
O11 Bi2 O2 Bi1 -92(2) . . . no
O2 Bi2 O2 Bi1 -15(6) 8_555 . . no
O3 Bi2 O2 Bi1 177(2) 8_555 . . no
O2 Bi2 O3 Bi3 175(2) . . 1_545 no
O2 Bi2 O3 Bi5 -80(2) . . 4_645 no
O2 Bi2 O3 Bi3 0(3) . 8_555 . no
O3 Bi2 O3 Bi3 -178(6) . 8_555 . no
O4 Bi4 O13 Mn4 -35.5(11) . . . no
O4 Bi4 O4 Bi3 -119(3) . 8_555 . no
O5 Bi5 O6 Bi6 172(2) . 8_555 . no
O7 Bi6 O6 Bi5 179(2) . . 1_545 no
O6 Bi6 O7 Bi7 -179(2) . . . no
O8 Bi6 O7 Bi7 11(3) . . . no
O15 Bi6 O7 Bi7 93(3) . . . no
O6 Bi6 O7 Bi7 -177(3) 8_555 . . no
O8 Bi6 O7 Bi7 10(3) 8_555 . . no
O7 Bi6 O8 Bi7 -179(3) . . 1_545 no
O6 Bi6 O6 Bi5 -174(6) . 8_555 . no
O7 Bi6 O6 Bi5 12(2) . 8_555 . no
O7 Bi6 O8 Bi7 -9(2) . 8_555 . no
O8 Bi6 O8 Bi7 175(10) . 8_555 . no
O9 Bi7 O7 Bi6 -17(7) . . . no
O16 Bi7 O7 Bi6 -96(2) . . . no
O8 Bi7 O7 Bi6 180(3) 1_565 . . no
O8 Bi7 O7 Bi6 -11(3) 8_555 . . no
O7 Bi7 O7 Bi6 174(8) 8_565 . . no
O7 Bi7 O9 Bi8 16(6) . . . no
O7 Bi7 O9 Bi1 169(4) . . 1_655 no
O16 Bi7 O9 Bi8 94.9(16) . . . no
O8 Bi7 O9 Bi8 179(2) 1_565 . . no
O8 Bi7 O9 Bi8 10(2) 8_555 . . no
O9 Bi7 O9 Bi8 -176(4) 8_565 . . no
O7 Bi7 O8 Bi6 9(2) . 8_555 . no
O7 Bi7 O8 Bi8 174(3) . 8_555 . no
O9 Bi7 O8 Bi6 -174(2) . 8_555 . no
O9 Bi7 O8 Bi8 -8.6(19) . 8_555 . no
O9 Bi8 O8 Bi7 178(2) . . 1_545 no
O8 Bi8 O9 Bi7 -11(2) . . . no
O8 Bi8 O9 Bi1 -178(2) . . 1_655 no
O17 Bi8 O9 Bi7 -95.2(19) . . . no
O1 Bi8 O9 Bi7 175.6(17) 1_655 . . no
O8 Bi8 O9 Bi7 -10(2) 8_555 . . no
O1 Bi8 O9 Bi7 174(2) 8_655 . . no
O8 Bi8 O8 Bi7 -175(10) . 8_555 . no
O9 Bi8 O8 Bi7 9(2) . 8_555 . no
O21 Mn4 O13 Bi4 42.9(9) . . . no
